data_7049997
loop_
_publ_author_name
'Chiu, Cheng-Chang'
'Lee, Gene-Hsiang'
'Lin, Tien-Sung'
'Peng, Shie-Ming'

_publ_section_title
;
 Ligand Effects on the Structure, Mixed-valence Sites and Magnetic
 Properties of Novel Pentanickel String Complexes
;
_journal_name_full 'Dalton Transactions'
_journal_paper_doi 10.1039/C9DT01363F
_journal_year 2019
_chemical_formula_sum 'C65 H64 Cl6 F6 N22 Ni5 O10 P S4'
_chemical_formula_weight 2092.84
_chemical_name_systematic ic18592
_space_group_crystal_system triclinic
_space_group_IT_number 2
_space_group_name_Hall '-P 1'
_space_group_name_H-M_alt 'P -1'
_symmetry_space_group_name_Hall '-P 1'
_symmetry_space_group_name_H-M 'P -1'
_atom_sites_solution_hydrogens geom
_audit_creation_method SHELXL-2018/3
_audit_update_record
;
2019-04-19 deposited with the CCDC.    2019-05-08 downloaded from the CCDC.
;
_cell_angle_alpha 76.2023(16)
_cell_angle_beta 72.4156(14)
_cell_angle_gamma 78.5677(14)
_cell_formula_units_Z 2
_cell_length_a 14.1494(4)
_cell_length_b 17.0242(6)
_cell_length_c 17.9497(6)
_cell_measurement_reflns_used 9862
_cell_measurement_temperature 150(2)
_cell_measurement_theta_max 70.15
_cell_measurement_theta_min 2.70
_cell_volume 3965.4(2)
_computing_cell_refinement 'Bruker SAINT'
_computing_data_collection 'Bruker APEX3'
_computing_data_reduction 'Bruker SAINT'
_computing_molecular_graphics 'Bruker SHELXTL'
_computing_publication_material 'Bruker SHELXTL'
_computing_structure_refinement 'SHELXL-2018/3 (Sheldrick, 2018)'
_computing_structure_solution 'SHELXS-97 (Sheldrick 2008)'
_diffrn_ambient_temperature 150(2)
_diffrn_measured_fraction_theta_full 0.998
_diffrn_measured_fraction_theta_max 0.997
_diffrn_measurement_device_type 'Bruker D8 VENTURE'
_diffrn_measurement_method '\f and \w scans'
_diffrn_radiation_type CuK\a
_diffrn_radiation_wavelength 1.54178
_diffrn_reflns_av_R_equivalents 0.0293
_diffrn_reflns_av_unetI/netI 0.0505
_diffrn_reflns_Laue_measured_fraction_full 0.998
_diffrn_reflns_Laue_measured_fraction_max 0.997
_diffrn_reflns_limit_h_max 17
_diffrn_reflns_limit_h_min -17
_diffrn_reflns_limit_k_max 20
_diffrn_reflns_limit_k_min -20
_diffrn_reflns_limit_l_max 21
_diffrn_reflns_limit_l_min -21
_diffrn_reflns_number 24981
_diffrn_reflns_point_group_measured_fraction_full 0.998
_diffrn_reflns_point_group_measured_fraction_max 0.997
_diffrn_reflns_theta_full 67.679
_diffrn_reflns_theta_max 69.997
_diffrn_reflns_theta_min 2.631
_exptl_absorpt_coefficient_mu 5.080
_exptl_absorpt_correction_T_max 0.7533
_exptl_absorpt_correction_T_min 0.5837
_exptl_absorpt_correction_type multi-scan
_exptl_absorpt_process_details 'Bruker SADABS'
_exptl_crystal_colour brown
_exptl_crystal_density_diffrn 1.753
_exptl_crystal_description block
_exptl_crystal_F_000 2126
_exptl_crystal_size_max 0.128
_exptl_crystal_size_mid 0.076
_exptl_crystal_size_min 0.038
_refine_diff_density_max 2.559
_refine_diff_density_min -2.394
_refine_diff_density_rms 0.179
_refine_ls_extinction_method none
_refine_ls_goodness_of_fit_ref 1.036
_refine_ls_hydrogen_treatment constr
_refine_ls_matrix_type full
_refine_ls_number_parameters 1092
_refine_ls_number_reflns 15015
_refine_ls_number_restraints 55
_refine_ls_restrained_S_all 1.038
_refine_ls_R_factor_all 0.1013
_refine_ls_R_factor_gt 0.0879
_refine_ls_shift/su_max 0.001
_refine_ls_shift/su_mean 0.000
_refine_ls_structure_factor_coef Fsqd
_refine_ls_weighting_details 'w=1/[\s^2^(Fo^2^)+(0.1787P)^2^+16.5172P] where P=(Fo^2^+2Fc^2^)/3'
_refine_ls_weighting_scheme calc
_refine_ls_wR_factor_gt 0.2646
_refine_ls_wR_factor_ref 0.2859
_reflns_Friedel_coverage 0.000
_reflns_number_gt 12170
_reflns_number_total 15015
_reflns_threshold_expression 'I > 2\s(I)'
_cod_data_source_file c9dt01363f2.cif
_cod_data_source_block ic18592
_cod_database_code 7049997
_shelx_shelxl_version_number 2018/3
_shelx_space_group_comment
; 
The symmetry employed for this shelxl refinement is uniquely defined 
by the following loop, which should always be used as a source of 
symmetry information in preference to the above space-group names. 
They are only intended as comments. 
;
_shelx_estimated_absorpt_t_min 0.562
_shelx_estimated_absorpt_t_max 0.830

loop_
_space_group_symop_operation_xyz
'x, y, z'
'-x, -y, -z'

loop_
_atom_site_label
_atom_site_type_symbol
_atom_site_fract_x
_atom_site_fract_y
_atom_site_fract_z
_atom_site_U_iso_or_equiv
_atom_site_adp_type
_atom_site_occupancy
_atom_site_site_symmetry_order
_atom_site_calc_flag
_atom_site_refinement_flags_posn
_atom_site_refinement_flags_adp
_atom_site_refinement_flags_occupancy
_atom_site_disorder_assembly
_atom_site_disorder_group
Ni1 Ni 0.27840(6) 0.74724(6) 0.53038(5) 0.0317(2) Uani 1 1 d . . . . .
Ni2 Ni 0.12500(6) 0.71527(6) 0.61933(5) 0.0278(2) Uani 1 1 d . . . . .
Ni3 Ni -0.02527(6) 0.68545(5) 0.70677(5) 0.0263(2) Uani 1 1 d . . . . .
Ni4 Ni -0.17186(6) 0.65570(6) 0.79217(5) 0.0276(2) Uani 1 1 d . . . . .
Ni5 Ni -0.32375(6) 0.62536(6) 0.88082(5) 0.0304(2) Uani 1 1 d . . . . .
S1 S -0.35416(11) 0.64617(11) 1.04791(9) 0.0420(4) Uani 1 1 d . . . . .
S2 S -0.46867(10) 0.57520(11) 0.81824(9) 0.0406(4) Uani 1 1 d . . . . .
S3 S 0.32630(10) 0.69362(10) 0.37625(8) 0.0406(4) Uani 1 1 d . . . . .
S4 S 0.39506(11) 0.83719(11) 0.59008(10) 0.0453(4) Uani 1 1 d D . . . .
O1 O -0.4465(3) 0.6403(3) 1.0333(3) 0.0485(11) Uani 1 1 d . . . . .
O2 O -0.3317(3) 0.5940(4) 1.1177(3) 0.0612(15) Uani 1 1 d . . . . .
O3 O -0.4978(3) 0.5688(3) 0.9029(3) 0.0444(10) Uani 1 1 d . . . . .
O4 O -0.5414(3) 0.6174(4) 0.7763(3) 0.0518(12) Uani 1 1 d . . . . .
O5 O 0.3875(4) 0.7528(3) 0.3737(3) 0.0537(12) Uani 1 1 d . . . . .
O6 O 0.3769(3) 0.6205(3) 0.3490(3) 0.0499(11) Uani 1 1 d . . . . .
O7 O 0.4627(3) 0.7913(3) 0.5331(3) 0.0536(12) Uani 1 1 d . . . . .
O8 O 0.3983(4) 0.9223(4) 0.5718(4) 0.0723(18) Uani 1 1 d . . . . .
N1 N 0.3403(3) 0.6511(3) 0.5891(3) 0.0340(10) Uani 1 1 d . . . . .
N2 N 0.1943(3) 0.6476(3) 0.6922(3) 0.0303(9) Uani 1 1 d . . . . .
N3 N 0.0461(3) 0.6404(3) 0.7917(3) 0.0290(9) Uani 1 1 d . . . . .
N4 N -0.1090(3) 0.6351(3) 0.8833(3) 0.0299(9) Uani 1 1 d . . . . .
N5 N -0.2690(3) 0.6318(3) 0.9662(3) 0.0338(10) Uani 1 1 d . . . . .
N6 N 0.2014(4) 0.8393(3) 0.4788(3) 0.0372(11) Uani 1 1 d . . . . .
N7 N 0.0563(3) 0.7816(3) 0.5448(3) 0.0348(10) Uani 1 1 d . . . . .
N8 N -0.0901(3) 0.7285(3) 0.6177(3) 0.0347(10) Uani 1 1 d . . . . .
N9 N -0.2312(3) 0.6735(3) 0.6991(3) 0.0341(10) Uani 1 1 d . . . . .
N10 N -0.3665(3) 0.6180(3) 0.7899(3) 0.0369(11) Uani 1 1 d . . . . .
N11 N -0.2682(3) 0.5111(3) 0.8920(3) 0.0339(10) Uani 1 1 d . . . . .
N12 N -0.1324(3) 0.5383(3) 0.7830(3) 0.0323(10) Uani 1 1 d . . . . .
N13 N -0.0013(3) 0.5761(3) 0.6758(3) 0.0297(9) Uani 1 1 d . . . . .
N14 N 0.1317(3) 0.6226(3) 0.5708(3) 0.0304(9) Uani 1 1 d . . . . .
N15 N 0.2582(3) 0.6775(3) 0.4682(3) 0.0360(11) Uani 1 1 d . . . . .
N16 N -0.3722(3) 0.7411(3) 0.8632(3) 0.0351(10) Uani 1 1 d . . . . .
N17 N -0.2111(3) 0.7728(3) 0.8014(3) 0.0330(10) Uani 1 1 d . . . . .
N18 N -0.0491(3) 0.7957(3) 0.7371(3) 0.0313(9) Uani 1 1 d . . . . .
N19 N 0.1173(3) 0.8087(3) 0.6674(3) 0.0306(9) Uani 1 1 d . . . . .
N20 N 0.2844(3) 0.8145(3) 0.6002(3) 0.0342(10) Uani 1 1 d . . . . .
C1 C 0.4319(4) 0.6173(4) 0.5513(3) 0.0363(12) Uani 1 1 d . . . . .
H1 H 0.465108 0.645334 0.500435 0.044 Uiso 1 1 calc R U . . .
C2 C 0.4783(4) 0.5446(4) 0.5833(4) 0.0396(13) Uani 1 1 d . . . . .
H2 H 0.543965 0.523528 0.556606 0.047 Uiso 1 1 calc R U . . .
C3 C 0.4268(4) 0.5016(4) 0.6567(4) 0.0396(13) Uani 1 1 d . . . . .
H3 H 0.455968 0.449873 0.679710 0.047 Uiso 1 1 calc R U . . .
C4 C 0.3338(4) 0.5357(4) 0.6944(4) 0.0353(12) Uani 1 1 d . . . . .
H4 H 0.298278 0.507412 0.744172 0.042 Uiso 1 1 calc R U . . .
C5 C 0.2902(4) 0.6121(4) 0.6604(3) 0.0316(11) Uani 1 1 d . . . . .
C6 C 0.1473(4) 0.6307(3) 0.7721(3) 0.0301(11) Uani 1 1 d . . . . .
C7 C 0.1986(4) 0.6079(4) 0.8339(3) 0.0355(12) Uani 1 1 d . . . . .
H7 H 0.269625 0.600279 0.820451 0.043 Uiso 1 1 calc R U . . .
C8 C 0.1455(4) 0.5977(4) 0.9103(4) 0.0410(13) Uani 1 1 d . . . . .
H8 H 0.179449 0.583642 0.950902 0.049 Uiso 1 1 calc R U . . .
C9 C 0.0394(4) 0.6075(4) 0.9316(3) 0.0370(12) Uani 1 1 d . . . . .
C10 C -0.0070(4) 0.6279(3) 0.8694(3) 0.0301(11) Uani 1 1 d . . . . .
C11 C -0.0240(5) 0.5997(5) 1.0101(4) 0.0448(15) Uani 1 1 d . . . . .
H11 H 0.004372 0.587036 1.053971 0.054 Uiso 1 1 calc R U . . .
C12 C -0.1251(5) 0.6102(4) 1.0234(3) 0.0403(13) Uani 1 1 d . . . . .
H12 H -0.167122 0.606743 1.076257 0.048 Uiso 1 1 calc R U . . .
C13 C -0.1671(4) 0.6261(3) 0.9591(3) 0.0331(11) Uani 1 1 d . . . . .
C14 C -0.3515(7) 0.7488(6) 1.0525(5) 0.069(2) Uani 1 1 d . . . . .
H14A H -0.364396 0.785079 1.004273 0.104 Uiso 1 1 calc R U . . .
H14B H -0.285654 0.754163 1.056515 0.104 Uiso 1 1 calc R U . . .
H14C H -0.403147 0.763651 1.099310 0.104 Uiso 1 1 calc R U . . .
C15 C 0.2497(5) 0.9008(5) 0.4308(4) 0.0475(15) Uani 1 1 d . . . . .
H15 H 0.319340 0.897512 0.424872 0.057 Uiso 1 1 calc R U . . .
C16 C 0.2031(6) 0.9679(5) 0.3900(4) 0.0590(19) Uani 1 1 d . . . . .
H16 H 0.239405 1.009518 0.354591 0.071 Uiso 1 1 calc R U . . .
C17 C 0.0991(6) 0.9729(5) 0.4027(5) 0.061(2) Uani 1 1 d . . . . .
H17 H 0.063730 1.019168 0.376408 0.074 Uiso 1 1 calc R U . . .
C18 C 0.0497(5) 0.9124(5) 0.4517(4) 0.0479(15) Uani 1 1 d . . . . .
H18 H -0.020471 0.916357 0.460032 0.057 Uiso 1 1 calc R U . . .
C19 C 0.1010(4) 0.8433(4) 0.4908(3) 0.0367(12) Uani 1 1 d . . . . .
C20 C -0.0361(4) 0.7629(4) 0.5463(3) 0.0361(12) Uani 1 1 d . . . . .
C21 C -0.0671(5) 0.7718(5) 0.4764(4) 0.0498(17) Uani 1 1 d . . . . .
H21 H -0.025775 0.793014 0.425823 0.060 Uiso 1 1 calc R U . . .
C22 C -0.1575(5) 0.7493(6) 0.4825(4) 0.057(2) Uani 1 1 d . . . . .
H22 H -0.180154 0.756884 0.436208 0.069 Uiso 1 1 calc R U . . .
C23 C -0.2168(4) 0.7150(5) 0.5571(4) 0.0464(16) Uani 1 1 d . . . . .
C24 C -0.1802(4) 0.7062(4) 0.6240(3) 0.0371(13) Uani 1 1 d . . . . .
C25 C -0.3093(4) 0.6864(5) 0.5718(4) 0.0512(18) Uani 1 1 d . . . . .
H25 H -0.336737 0.690790 0.528543 0.061 Uiso 1 1 calc R U . . .
C26 C -0.3596(4) 0.6531(5) 0.6459(4) 0.0457(16) Uani 1 1 d . . . . .
H26 H -0.421239 0.633782 0.654203 0.055 Uiso 1 1 calc R U . . .
C27 C -0.3200(4) 0.6469(4) 0.7116(4) 0.0383(13) Uani 1 1 d . . . . .
C28 C -0.4323(5) 0.4776(5) 0.7948(4) 0.0482(16) Uani 1 1 d . . . . .
H28A H -0.386082 0.445737 0.825511 0.072 Uiso 1 1 calc R U . . .
H28B H -0.398979 0.482236 0.737782 0.072 Uiso 1 1 calc R U . . .
H28C H -0.491555 0.450066 0.807967 0.072 Uiso 1 1 calc R U . . .
C29 C -0.3202(4) 0.4603(4) 0.9532(3) 0.0361(12) Uani 1 1 d . . . . .
H29 H -0.379058 0.482818 0.987828 0.043 Uiso 1 1 calc R U . . .
C30 C -0.2925(4) 0.3781(4) 0.9678(4) 0.0411(13) Uani 1 1 d . . . . .
H30 H -0.332836 0.343792 1.010116 0.049 Uiso 1 1 calc R U . . .
C31 C -0.2036(5) 0.3452(4) 0.9193(4) 0.0430(14) Uani 1 1 d . . . . .
H31 H -0.181770 0.288149 0.928078 0.052 Uiso 1 1 calc R U . . .
C32 C -0.1479(4) 0.3979(4) 0.8579(3) 0.0365(12) Uani 1 1 d . . . . .
H32 H -0.085660 0.376699 0.825955 0.044 Uiso 1 1 calc R U . . .
C33 C -0.1815(4) 0.4810(4) 0.8423(3) 0.0347(12) Uani 1 1 d . . . . .
C34 C -0.0645(4) 0.5192(4) 0.7160(3) 0.0329(11) Uani 1 1 d . . . . .
C35 C -0.0631(4) 0.4505(4) 0.6826(4) 0.0394(13) Uani 1 1 d . . . . .
H35 H -0.110243 0.413283 0.708613 0.047 Uiso 1 1 calc R U . . .
C36 C 0.0064(5) 0.4388(4) 0.6134(4) 0.0427(14) Uani 1 1 d . . . . .
H36 H 0.009184 0.392215 0.591996 0.051 Uiso 1 1 calc R U . . .
C37 C 0.0743(4) 0.4956(4) 0.5731(3) 0.0379(13) Uani 1 1 d . . . . .
C38 C 0.0682(4) 0.5636(4) 0.6074(3) 0.0332(12) Uani 1 1 d . . . . .
C39 C 0.1472(5) 0.4896(4) 0.5007(4) 0.0456(15) Uani 1 1 d . . . . .
H39 H 0.154425 0.443687 0.476999 0.055 Uiso 1 1 calc R U . . .
C40 C 0.2068(4) 0.5478(4) 0.4642(4) 0.0419(14) Uani 1 1 d . . . . .
H40 H 0.254263 0.543408 0.414495 0.050 Uiso 1 1 calc R U . . .
C41 C 0.1992(4) 0.6167(4) 0.5002(3) 0.0348(12) Uani 1 1 d . . . . .
C42 C 0.2414(6) 0.7401(6) 0.3188(4) 0.061(2) Uani 1 1 d . . . . .
H42A H 0.277442 0.748048 0.262131 0.092 Uiso 1 1 calc R U . . .
H42B H 0.209827 0.793145 0.332972 0.092 Uiso 1 1 calc R U . . .
H42C H 0.189896 0.705012 0.329308 0.092 Uiso 1 1 calc R U . . .
C43 C -0.4728(4) 0.7615(5) 0.8848(4) 0.0442(14) Uani 1 1 d . . . . .
H43 H -0.513709 0.719237 0.907836 0.053 Uiso 1 1 calc R U . . .
C44 C -0.5182(5) 0.8417(5) 0.8745(5) 0.0554(18) Uani 1 1 d . . . . .
H44 H -0.588764 0.854799 0.892707 0.067 Uiso 1 1 calc R U . . .
C45 C -0.4578(5) 0.9022(5) 0.8367(5) 0.0554(18) Uani 1 1 d . . . . .
H45 H -0.486755 0.957795 0.827445 0.067 Uiso 1 1 calc R U . . .
C46 C -0.3557(5) 0.8815(4) 0.8129(4) 0.0462(15) Uani 1 1 d . . . . .
H46 H -0.314487 0.923006 0.786319 0.055 Uiso 1 1 calc R U . . .
C47 C -0.3116(4) 0.8001(4) 0.8270(3) 0.0348(12) Uani 1 1 d . . . . .
C48 C -0.1383(4) 0.8202(4) 0.7861(3) 0.0330(11) Uani 1 1 d . . . . .
C49 C -0.1480(4) 0.8892(4) 0.8213(4) 0.0398(13) Uani 1 1 d . . . . .
H49 H -0.209560 0.905536 0.857225 0.048 Uiso 1 1 calc R U . . .
C50 C -0.0697(5) 0.9319(4) 0.8039(4) 0.0401(13) Uani 1 1 d . . . . .
H50 H -0.076601 0.978039 0.827098 0.048 Uiso 1 1 calc R U . . .
C51 C 0.0224(4) 0.9066(4) 0.7506(3) 0.0351(12) Uani 1 1 d . . . . .
C52 C 0.0295(4) 0.8372(4) 0.7189(3) 0.0326(11) Uani 1 1 d . . . . .
C53 C 0.1080(5) 0.9461(4) 0.7311(4) 0.0407(13) Uani 1 1 d . . . . .
H53 H 0.105443 0.992535 0.752783 0.049 Uiso 1 1 calc R U . . .
C54 C 0.1941(4) 0.9170(4) 0.6811(4) 0.0409(13) Uani 1 1 d . . . . .
H54 H 0.251438 0.944028 0.666712 0.049 Uiso 1 1 calc R U . . .
C55 C 0.1991(4) 0.8463(4) 0.6499(3) 0.0339(11) Uani 1 1 d . . . . .
C56 C 0.4163(10) 0.7942(12) 0.6845(5) 0.062(4) Uani 0.76(4) 1 d D U P A 1
H56A H 0.479311 0.808465 0.686130 0.092 Uiso 0.76(4) 1 calc R U P A 1
H56B H 0.420265 0.734652 0.693740 0.092 Uiso 0.76(4) 1 calc R U P A 1
H56C H 0.361101 0.815572 0.725863 0.092 Uiso 0.76(4) 1 calc R U P A 1
C56' C 0.430(3) 0.829(4) 0.6779(18) 0.062(4) Uani 0.24(4) 1 d D . P A 2
H56D H 0.450134 0.881220 0.678228 0.092 Uiso 0.24(4) 1 calc R U P A 2
H56E H 0.487086 0.785807 0.680067 0.092 Uiso 0.24(4) 1 calc R U P A 2
H56F H 0.373972 0.816376 0.724246 0.092 Uiso 0.24(4) 1 calc R U P A 2
P1 P -0.00364(14) 0.18005(10) 0.77214(10) 0.0467(4) Uani 1 1 d . . . . .
F1 F 0.0170(5) 0.0984(3) 0.8329(3) 0.0826(17) Uani 1 1 d . . . . .
F2 F -0.0241(4) 0.2609(3) 0.7106(3) 0.0734(13) Uani 1 1 d . . . . .
F3 F 0.1083(4) 0.1660(4) 0.7201(4) 0.0920(18) Uani 1 1 d . . . . .
F4 F -0.1169(4) 0.1940(4) 0.8222(4) 0.0906(17) Uani 1 1 d . . . . .
F5 F -0.0349(4) 0.1290(3) 0.7215(3) 0.0725(14) Uani 1 1 d . . . . .
F6 F 0.0234(4) 0.2320(3) 0.8236(3) 0.0710(13) Uani 1 1 d . . . . .
O9 O -0.7432(11) 0.8355(16) 0.8597(11) 0.131(6) Uani 0.76(4) 1 d D U P A 1
O9' O -0.7365(18) 0.790(5) 0.862(4) 0.131(6) Uani 0.24(4) 1 d D . P A 2
N21 N -0.8949(7) 0.8539(6) 0.9436(5) 0.094(3) Uani 1 1 d D . . . .
C57 C -0.8263(9) 0.8128(7) 0.8913(6) 0.094(3) Uani 1 1 d D . . . .
H57 H -0.841709 0.766493 0.878729 0.112 Uiso 0.731(17) 1 calc R U P A 1
H57' H -0.862878 0.792103 0.865456 0.112 Uiso 0.269(17) 1 calc R U P A 2
C58 C -0.8551(16) 0.9098(12) 0.9716(10) 0.110(6) Uani 0.731(17) 1 d D U P A 1
H58A H -0.909214 0.937352 1.009303 0.165 Uiso 0.731(17) 1 calc R U P A 1
H58B H -0.803988 0.879439 0.998206 0.165 Uiso 0.731(17) 1 calc R U P A 1
H58C H -0.825064 0.950468 0.926328 0.165 Uiso 0.731(17) 1 calc R U P A 1
C59 C -0.9967(10) 0.8373(16) 0.9789(11) 0.109(6) Uani 0.731(17) 1 d D U P A 1
H59A H -1.032234 0.875074 1.014987 0.163 Uiso 0.731(17) 1 calc R U P A 1
H59B H -1.030330 0.844374 0.936871 0.163 Uiso 0.731(17) 1 calc R U P A 1
H59C H -0.996778 0.781000 1.008844 0.163 Uiso 0.731(17) 1 calc R U P A 1
C58' C -0.932(5) 0.9380(13) 0.951(3) 0.110(6) Uani 0.269(17) 1 d D . P A 2
H58D H -0.984288 0.939680 1.001325 0.165 Uiso 0.269(17) 1 calc R U P A 2
H58E H -0.876465 0.964838 0.951642 0.165 Uiso 0.269(17) 1 calc R U P A 2
H58F H -0.958767 0.966498 0.906466 0.165 Uiso 0.269(17) 1 calc R U P A 2
C59' C -0.973(3) 0.803(3) 0.961(3) 0.109(6) Uani 0.269(17) 1 d D . P A 2
H59D H -1.032171 0.823697 1.000232 0.163 Uiso 0.269(17) 1 calc R U P A 2
H59E H -0.990712 0.803808 0.912406 0.163 Uiso 0.269(17) 1 calc R U P A 2
H59F H -0.948803 0.746696 0.983472 0.163 Uiso 0.269(17) 1 calc R U P A 2
O10 O -0.5602(16) 0.1229(10) 0.8243(9) 0.209(7) Uani 1 1 d . . . . .
N22 N -0.6121(7) 0.0947(5) 0.7264(5) 0.083(2) Uani 1 1 d D . . . .
C60 C -0.5590(10) 0.1341(8) 0.7531(8) 0.104(4) Uani 1 1 d D . . . .
H60 H -0.518831 0.172134 0.715654 0.125 Uiso 1 1 calc R U . . .
C61 C -0.597(2) 0.1020(13) 0.6419(7) 0.112(6) Uani 0.731(17) 1 d D U P A 1
H61A H -0.641771 0.069598 0.633248 0.167 Uiso 0.731(17) 1 calc R U P A 1
H61B H -0.612723 0.159391 0.617862 0.167 Uiso 0.731(17) 1 calc R U P A 1
H61C H -0.527623 0.081866 0.617412 0.167 Uiso 0.731(17) 1 calc R U P A 1
C61' C -0.666(4) 0.106(4) 0.666(3) 0.112(6) Uani 0.269(17) 1 d D . P A 2
H61D H -0.693671 0.056532 0.670965 0.167 Uiso 0.269(17) 1 calc R U P A 2
H61E H -0.720092 0.151951 0.673171 0.167 Uiso 0.269(17) 1 calc R U P A 2
H61F H -0.619462 0.118664 0.612888 0.167 Uiso 0.269(17) 1 calc R U P A 2
C62 C -0.6825(9) 0.0409(8) 0.7816(10) 0.125(6) Uani 1 1 d D . . . .
H62A H -0.673511 0.031806 0.835204 0.187 Uiso 1 1 calc R U . . .
H62B H -0.669838 -0.011452 0.764215 0.187 Uiso 1 1 calc R U . . .
H62C H -0.751117 0.066425 0.782308 0.187 Uiso 1 1 calc R U . . .
C63 C -0.7708(12) 0.3296(9) 0.7433(9) 0.118(5) Uani 1 1 d . . . . .
H63A H -0.803663 0.279683 0.758703 0.142 Uiso 1 1 calc R U . . .
H63B H -0.722186 0.321563 0.775047 0.142 Uiso 1 1 calc R U . . .
Cl1 Cl -0.7050(3) 0.3409(3) 0.64153(19) 0.1148(12) Uani 1 1 d . . . . .
Cl2 Cl -0.85953(16) 0.41039(17) 0.76688(13) 0.0719(6) Uani 1 1 d . . . . .
C64 C -0.6425(12) 0.0864(9) 0.4640(9) 0.122(5) Uani 1 1 d . . . . .
H64A H -0.593534 0.037049 0.472380 0.147 Uiso 1 1 calc R U . . .
H64B H -0.621490 0.131186 0.479144 0.147 Uiso 1 1 calc R U . . .
Cl3 Cl -0.7570(3) 0.0678(3) 0.5258(3) 0.1520(18) Uani 1 1 d . . . . .
Cl4 Cl -0.6381(4) 0.1124(4) 0.3646(3) 0.161(2) Uani 1 1 d . . . . .
C65 C -0.3363(16) 1.1107(6) 0.9020(9) 0.164(7) Uani 1 1 d D U . . .
H65A H -0.268842 1.095846 0.911077 0.197 Uiso 0.511(9) 1 calc R U P B 1
H65B H -0.383258 1.080101 0.947135 0.197 Uiso 0.511(9) 1 calc R U P B 1
H65C H -0.264408 1.109414 0.873390 0.197 Uiso 0.489(9) 1 calc R U P B 2
H65D H -0.370471 1.107023 0.862552 0.197 Uiso 0.489(9) 1 calc R U P B 2
Cl5 Cl -0.3744(9) 1.2174(6) 0.8982(7) 0.137(2) Uiso 0.511(9) 1 d D . P B 1
Cl5' Cl -0.3687(10) 1.1929(6) 0.9172(7) 0.137(2) Uiso 0.489(9) 1 d D . P B 2
Cl6 Cl -0.3339(12) 1.0840(8) 0.8143(9) 0.223(4) Uiso 0.511(9) 1 d D . P B 1
Cl6' Cl -0.3450(12) 1.0160(7) 0.9708(9) 0.223(4) Uiso 0.489(9) 1 d D . P B 2

loop_
_atom_site_aniso_label
_atom_site_aniso_U_11
_atom_site_aniso_U_22
_atom_site_aniso_U_33
_atom_site_aniso_U_23
_atom_site_aniso_U_13
_atom_site_aniso_U_12
Ni1 0.0207(4) 0.0469(6) 0.0285(5) -0.0129(4) -0.0054(4) -0.0016(4)
Ni2 0.0181(4) 0.0412(5) 0.0259(5) -0.0137(4) -0.0060(3) 0.0007(4)
Ni3 0.0172(4) 0.0383(5) 0.0256(5) -0.0140(4) -0.0060(3) 0.0014(3)
Ni4 0.0184(4) 0.0401(5) 0.0264(5) -0.0150(4) -0.0057(3) 0.0012(4)
Ni5 0.0200(4) 0.0444(5) 0.0293(5) -0.0176(4) -0.0050(4) 0.0004(4)
S1 0.0284(7) 0.0668(10) 0.0314(7) -0.0235(7) -0.0027(5) 0.0014(6)
S2 0.0210(6) 0.0694(10) 0.0363(7) -0.0241(7) -0.0032(5) -0.0069(6)
S3 0.0252(6) 0.0639(9) 0.0291(7) -0.0162(6) -0.0011(5) 0.0011(6)
S4 0.0244(7) 0.0656(10) 0.0516(9) -0.0261(8) -0.0062(6) -0.0073(6)
O1 0.028(2) 0.082(3) 0.035(2) -0.020(2) -0.0030(17) -0.003(2)
O2 0.031(2) 0.112(5) 0.031(2) -0.010(2) -0.0005(18) -0.007(3)
O3 0.027(2) 0.071(3) 0.039(2) -0.024(2) -0.0020(17) -0.0083(19)
O4 0.0198(19) 0.094(4) 0.047(3) -0.025(2) -0.0086(18) -0.008(2)
O5 0.038(2) 0.077(3) 0.041(2) -0.017(2) 0.0062(19) -0.015(2)
O6 0.034(2) 0.070(3) 0.039(2) -0.020(2) 0.0002(18) 0.002(2)
O7 0.027(2) 0.077(3) 0.060(3) -0.035(3) 0.004(2) -0.013(2)
O8 0.040(3) 0.078(4) 0.101(5) -0.045(3) 0.011(3) -0.026(3)
N1 0.023(2) 0.052(3) 0.031(2) -0.016(2) -0.0088(18) -0.0017(19)
N2 0.022(2) 0.040(2) 0.031(2) -0.0119(19) -0.0092(17) -0.0011(18)
N3 0.023(2) 0.037(2) 0.029(2) -0.0141(18) -0.0064(17) -0.0001(17)
N4 0.022(2) 0.041(2) 0.027(2) -0.0148(18) -0.0044(17) 0.0016(18)
N5 0.026(2) 0.047(3) 0.031(2) -0.021(2) -0.0042(18) 0.0010(19)
N6 0.029(2) 0.050(3) 0.031(2) -0.010(2) -0.0076(19) -0.002(2)
N7 0.022(2) 0.052(3) 0.031(2) -0.014(2) -0.0068(18) 0.0002(19)
N8 0.020(2) 0.054(3) 0.033(2) -0.017(2) -0.0082(18) -0.0002(19)
N9 0.016(2) 0.059(3) 0.032(2) -0.023(2) -0.0054(17) 0.0010(19)
N10 0.020(2) 0.059(3) 0.036(2) -0.022(2) -0.0054(18) -0.003(2)
N11 0.018(2) 0.054(3) 0.035(2) -0.023(2) -0.0055(18) -0.0017(19)
N12 0.024(2) 0.044(3) 0.031(2) -0.0151(19) -0.0031(18) -0.0037(19)
N13 0.0179(19) 0.046(3) 0.028(2) -0.0187(19) -0.0028(17) -0.0025(18)
N14 0.0174(19) 0.048(3) 0.027(2) -0.0174(19) -0.0035(16) 0.0008(18)
N15 0.022(2) 0.057(3) 0.028(2) -0.017(2) -0.0014(18) -0.001(2)
N16 0.024(2) 0.047(3) 0.036(2) -0.017(2) -0.0077(19) 0.0040(19)
N17 0.021(2) 0.045(3) 0.032(2) -0.015(2) -0.0029(18) 0.0019(18)
N18 0.023(2) 0.041(2) 0.031(2) -0.0111(19) -0.0080(18) 0.0006(18)
N19 0.024(2) 0.039(2) 0.029(2) -0.0116(18) -0.0071(18) 0.0008(18)
N20 0.022(2) 0.047(3) 0.037(2) -0.015(2) -0.0056(18) -0.0068(19)
C1 0.019(2) 0.059(4) 0.034(3) -0.020(3) -0.004(2) -0.003(2)
C2 0.019(2) 0.062(4) 0.043(3) -0.026(3) -0.009(2) 0.002(2)
C3 0.028(3) 0.053(3) 0.046(3) -0.024(3) -0.017(2) 0.005(2)
C4 0.025(3) 0.046(3) 0.040(3) -0.017(2) -0.011(2) -0.001(2)
C5 0.020(2) 0.051(3) 0.030(3) -0.017(2) -0.009(2) -0.003(2)
C6 0.024(2) 0.036(3) 0.034(3) -0.016(2) -0.010(2) 0.000(2)
C7 0.022(2) 0.055(3) 0.034(3) -0.016(2) -0.011(2) 0.000(2)
C8 0.031(3) 0.061(4) 0.035(3) -0.012(3) -0.015(2) -0.003(3)
C9 0.029(3) 0.052(3) 0.031(3) -0.012(2) -0.009(2) -0.003(2)
C10 0.026(3) 0.038(3) 0.029(3) -0.013(2) -0.009(2) 0.000(2)
C11 0.037(3) 0.070(4) 0.031(3) -0.012(3) -0.013(2) -0.007(3)
C12 0.034(3) 0.060(4) 0.027(3) -0.012(3) -0.006(2) -0.004(3)
C13 0.029(3) 0.039(3) 0.032(3) -0.016(2) -0.006(2) 0.001(2)
C14 0.061(5) 0.085(6) 0.073(5) -0.057(5) -0.015(4) 0.008(4)
C15 0.034(3) 0.066(4) 0.035(3) -0.006(3) -0.002(2) -0.006(3)
C16 0.053(4) 0.067(5) 0.042(4) 0.010(3) -0.007(3) -0.010(4)
C17 0.057(4) 0.070(5) 0.046(4) 0.006(3) -0.020(3) 0.006(4)
C18 0.036(3) 0.065(4) 0.039(3) -0.011(3) -0.013(3) 0.005(3)
C19 0.028(3) 0.052(3) 0.031(3) -0.017(2) -0.007(2) 0.002(2)
C20 0.020(2) 0.059(4) 0.029(3) -0.017(2) -0.004(2) 0.003(2)
C21 0.032(3) 0.089(5) 0.030(3) -0.015(3) -0.006(2) -0.012(3)
C22 0.027(3) 0.119(7) 0.032(3) -0.020(4) -0.013(2) -0.010(3)
C23 0.025(3) 0.085(5) 0.035(3) -0.024(3) -0.008(2) -0.003(3)
C24 0.019(2) 0.061(4) 0.033(3) -0.019(3) -0.005(2) 0.000(2)
C25 0.025(3) 0.105(6) 0.034(3) -0.031(3) -0.009(2) -0.010(3)
C26 0.019(3) 0.088(5) 0.035(3) -0.025(3) -0.004(2) -0.009(3)
C27 0.018(2) 0.064(4) 0.037(3) -0.028(3) -0.004(2) 0.000(2)
C28 0.038(3) 0.069(4) 0.045(4) -0.029(3) -0.008(3) -0.009(3)
C29 0.021(2) 0.053(3) 0.036(3) -0.020(3) -0.002(2) -0.004(2)
C30 0.031(3) 0.055(4) 0.038(3) -0.018(3) -0.003(2) -0.007(3)
C31 0.038(3) 0.050(3) 0.043(3) -0.018(3) -0.007(3) -0.006(3)
C32 0.029(3) 0.047(3) 0.035(3) -0.020(2) -0.003(2) -0.002(2)
C33 0.023(2) 0.055(3) 0.034(3) -0.027(3) -0.006(2) -0.005(2)
C34 0.025(2) 0.046(3) 0.035(3) -0.021(2) -0.010(2) -0.001(2)
C35 0.033(3) 0.051(3) 0.040(3) -0.021(3) -0.008(2) -0.009(3)
C36 0.041(3) 0.055(4) 0.042(3) -0.031(3) -0.008(3) -0.009(3)
C37 0.030(3) 0.055(4) 0.032(3) -0.023(3) -0.003(2) -0.004(2)
C38 0.023(2) 0.047(3) 0.033(3) -0.018(2) -0.007(2) -0.001(2)
C39 0.043(3) 0.062(4) 0.037(3) -0.031(3) 0.000(3) -0.009(3)
C40 0.031(3) 0.068(4) 0.029(3) -0.027(3) 0.003(2) -0.008(3)
C41 0.021(2) 0.056(3) 0.031(3) -0.020(2) -0.006(2) 0.000(2)
C42 0.054(4) 0.086(6) 0.037(3) -0.011(3) -0.018(3) 0.014(4)
C43 0.020(3) 0.066(4) 0.045(3) -0.021(3) -0.002(2) 0.002(3)
C44 0.023(3) 0.065(4) 0.067(5) -0.015(4) -0.005(3) 0.011(3)
C45 0.032(3) 0.055(4) 0.073(5) -0.013(4) -0.013(3) 0.011(3)
C46 0.027(3) 0.044(3) 0.058(4) -0.011(3) -0.005(3) 0.007(2)
C47 0.027(3) 0.049(3) 0.028(3) -0.012(2) -0.007(2) 0.002(2)
C48 0.025(3) 0.044(3) 0.028(3) -0.009(2) -0.007(2) 0.001(2)
C49 0.030(3) 0.043(3) 0.041(3) -0.014(3) -0.004(2) 0.007(2)
C50 0.039(3) 0.038(3) 0.042(3) -0.015(2) -0.007(3) 0.003(2)
C51 0.033(3) 0.042(3) 0.031(3) -0.013(2) -0.006(2) -0.002(2)
C52 0.026(3) 0.039(3) 0.033(3) -0.008(2) -0.011(2) 0.002(2)
C53 0.037(3) 0.044(3) 0.044(3) -0.019(3) -0.009(3) -0.004(3)
C54 0.030(3) 0.048(3) 0.048(3) -0.016(3) -0.009(3) -0.005(2)
C55 0.026(3) 0.047(3) 0.028(3) -0.007(2) -0.009(2) -0.004(2)
C56 0.034(5) 0.102(11) 0.063(5) -0.040(6) -0.025(4) 0.006(6)
C56' 0.034(5) 0.102(11) 0.063(5) -0.040(6) -0.025(4) 0.006(6)
P1 0.0597(10) 0.0391(8) 0.0373(8) -0.0106(6) -0.0103(7) 0.0021(7)
F1 0.150(5) 0.048(2) 0.048(2) -0.0069(19) -0.036(3) 0.002(3)
F2 0.100(4) 0.048(2) 0.068(3) -0.001(2) -0.030(3) 0.000(2)
F3 0.063(3) 0.119(5) 0.075(3) -0.025(3) -0.001(3) 0.011(3)
F4 0.077(4) 0.104(4) 0.083(4) -0.042(3) 0.010(3) -0.016(3)
F5 0.112(4) 0.056(3) 0.057(3) -0.019(2) -0.033(3) -0.003(3)
F6 0.095(4) 0.058(3) 0.072(3) -0.023(2) -0.033(3) -0.008(2)
O9 0.114(8) 0.151(15) 0.127(8) -0.024(11) -0.037(7) -0.012(9)
O9' 0.114(8) 0.151(15) 0.127(8) -0.024(11) -0.037(7) -0.012(9)
N21 0.091(6) 0.117(8) 0.062(5) -0.006(5) -0.015(5) -0.009(6)
C57 0.095(8) 0.099(8) 0.078(7) -0.015(6) -0.022(6) 0.002(7)
C58 0.143(14) 0.114(11) 0.078(9) -0.037(8) -0.022(9) -0.018(10)
C59 0.083(10) 0.171(16) 0.058(9) -0.017(9) -0.013(7) 0.000(10)
C58' 0.143(14) 0.114(11) 0.078(9) -0.037(8) -0.022(9) -0.018(10)
C59' 0.083(10) 0.171(16) 0.058(9) -0.017(9) -0.013(7) 0.000(10)
O10 0.35(2) 0.196(14) 0.145(11) -0.072(10) -0.101(13) -0.075(14)
N22 0.087(6) 0.084(5) 0.081(5) -0.014(4) -0.021(5) -0.022(5)
C60 0.142(11) 0.096(8) 0.088(8) -0.025(6) -0.020(8) -0.054(8)
C61 0.157(16) 0.109(10) 0.064(8) -0.019(8) -0.024(9) -0.013(12)
C61' 0.157(16) 0.109(10) 0.064(8) -0.019(8) -0.024(9) -0.013(12)
C62 0.096(9) 0.104(9) 0.178(15) 0.016(10) -0.056(10) -0.043(8)
C63 0.126(11) 0.107(10) 0.103(10) -0.002(8) -0.011(8) -0.024(8)
Cl1 0.107(2) 0.165(3) 0.0874(19) -0.064(2) 0.0008(16) -0.046(2)
Cl2 0.0575(11) 0.1100(17) 0.0572(11) -0.0183(11) -0.0179(9) -0.0254(11)
C64 0.120(11) 0.107(10) 0.123(11) 0.024(8) -0.035(9) -0.031(8)
Cl3 0.092(2) 0.141(3) 0.190(5) 0.002(3) -0.026(3) -0.001(2)
Cl4 0.182(5) 0.191(5) 0.138(3) 0.012(3) -0.073(3) -0.098(4)
C65 0.174(11) 0.138(10) 0.179(11) -0.006(8) -0.063(8) -0.021(8)

loop_
_atom_type_symbol
_atom_type_description
_atom_type_scat_dispersion_real
_atom_type_scat_dispersion_imag
_atom_type_scat_source
C C 0.0181 0.0091 'International Tables Vol C Tables 4.2.6.8 and 6.1.1.4'
H H 0.0000 0.0000 'International Tables Vol C Tables 4.2.6.8 and 6.1.1.4'
N N 0.0311 0.0180 'International Tables Vol C Tables 4.2.6.8 and 6.1.1.4'
O O 0.0492 0.0322 'International Tables Vol C Tables 4.2.6.8 and 6.1.1.4'
F F 0.0727 0.0534 'International Tables Vol C Tables 4.2.6.8 and 6.1.1.4'
P P 0.2955 0.4335 'International Tables Vol C Tables 4.2.6.8 and 6.1.1.4'
S S 0.3331 0.5567 'International Tables Vol C Tables 4.2.6.8 and 6.1.1.4'
Cl Cl 0.3639 0.7018 'International Tables Vol C Tables 4.2.6.8 and 6.1.1.4'
Ni Ni -3.0029 0.5091 'International Tables Vol C Tables 4.2.6.8 and 6.1.1.4'

loop_
_geom_angle_atom_site_label_1
_geom_angle_atom_site_label_2
_geom_angle_atom_site_label_3
_geom_angle
N20 Ni1 N15 173.7(2)
N20 Ni1 N1 92.3(2)
N15 Ni1 N1 87.6(2)
N20 Ni1 N6 88.5(2)
N15 Ni1 N6 90.9(2)
N1 Ni1 N6 173.2(2)
N20 Ni1 Ni2 87.65(14)
N15 Ni1 Ni2 86.03(14)
N1 Ni1 Ni2 86.80(14)
N6 Ni1 Ni2 86.52(15)
N2 Ni2 N7 178.8(2)
N2 Ni2 N14 90.5(2)
N7 Ni2 N14 88.4(2)
N2 Ni2 N19 90.05(19)
N7 Ni2 N19 91.1(2)
N14 Ni2 N19 179.42(19)
N2 Ni2 Ni3 90.35(14)
N7 Ni2 Ni3 89.99(14)
N14 Ni2 Ni3 89.92(13)
N19 Ni2 Ni3 89.95(14)
N2 Ni2 Ni1 89.77(14)
N7 Ni2 Ni1 89.90(15)
N14 Ni2 Ni1 90.74(13)
N19 Ni2 Ni1 89.39(14)
Ni3 Ni2 Ni1 179.32(5)
N3 Ni3 N8 176.96(18)
N3 Ni3 N13 91.27(18)
N8 Ni3 N13 87.1(2)
N3 Ni3 N18 89.02(18)
N8 Ni3 N18 92.6(2)
N13 Ni3 N18 179.60(19)
N3 Ni3 Ni4 91.38(13)
N8 Ni3 Ni4 91.15(14)
N13 Ni3 Ni4 89.85(13)
N18 Ni3 Ni4 90.42(13)
N3 Ni3 Ni2 88.54(13)
N8 Ni3 Ni2 88.91(14)
N13 Ni3 Ni2 89.89(13)
N18 Ni3 Ni2 89.84(13)
Ni4 Ni3 Ni2 179.73(5)
N17 Ni4 N12 179.9(2)
N17 Ni4 N4 89.99(19)
N12 Ni4 N4 89.96(19)
N17 Ni4 N9 91.6(2)
N12 Ni4 N9 88.4(2)
N4 Ni4 N9 178.04(18)
N17 Ni4 Ni3 89.73(14)
N12 Ni4 Ni3 90.23(13)
N4 Ni4 Ni3 89.45(13)
N9 Ni4 Ni3 89.48(13)
N17 Ni4 Ni5 90.05(13)
N12 Ni4 Ni5 89.99(13)
N4 Ni4 Ni5 90.47(13)
N9 Ni4 Ni5 90.61(13)
Ni3 Ni4 Ni5 179.77(5)
N11 Ni5 N16 176.2(2)
N11 Ni5 N10 90.3(2)
N16 Ni5 N10 88.4(2)
N11 Ni5 N5 88.1(2)
N16 Ni5 N5 92.9(2)
N10 Ni5 N5 175.06(19)
N11 Ni5 Ni4 88.32(14)
N16 Ni5 Ni4 88.04(15)
N10 Ni5 Ni4 87.54(14)
N5 Ni5 Ni4 87.76(14)
O1 S1 O2 116.7(3)
O1 S1 N5 104.7(2)
O2 S1 N5 113.0(3)
O1 S1 C14 109.4(4)
O2 S1 C14 108.4(4)
N5 S1 C14 103.8(4)
O3 S2 O4 117.0(3)
O3 S2 N10 103.2(2)
O4 S2 N10 112.9(3)
O3 S2 C28 109.8(3)
O4 S2 C28 107.4(3)
N10 S2 C28 106.0(3)
O6 S3 O5 116.8(3)
O6 S3 N15 113.2(3)
O5 S3 N15 104.4(3)
O6 S3 C42 107.7(4)
O5 S3 C42 108.6(4)
N15 S3 C42 105.5(3)
O8 S4 O7 115.8(3)
O8 S4 N20 112.8(3)
O7 S4 N20 105.2(3)
O8 S4 C56' 90(2)
O7 S4 C56' 115.5(16)
N20 S4 C56' 117.1(18)
O8 S4 C56 110.8(8)
O7 S4 C56 108.3(5)
N20 S4 C56 103.0(6)
C5 N1 C1 120.3(5)
C5 N1 Ni1 122.0(4)
C1 N1 Ni1 117.2(4)
C6 N2 C5 122.2(5)
C6 N2 Ni2 120.6(4)
C5 N2 Ni2 117.0(4)
C6 N3 C10 120.1(5)
C6 N3 Ni3 119.8(4)
C10 N3 Ni3 119.8(3)
C13 N4 C10 119.2(5)
C13 N4 Ni4 120.0(4)
C10 N4 Ni4 120.8(4)
C13 N5 S1 122.2(4)
C13 N5 Ni5 124.2(4)
S1 N5 Ni5 113.5(3)
C15 N6 C19 120.1(5)
C15 N6 Ni1 118.0(4)
C19 N6 Ni1 121.9(4)
C19 N7 C20 122.8(5)
C19 N7 Ni2 118.5(4)
C20 N7 Ni2 118.6(4)
C20 N8 C24 119.4(5)
C20 N8 Ni3 119.5(4)
C24 N8 Ni3 119.4(4)
C27 N9 C24 120.1(5)
C27 N9 Ni4 118.7(4)
C24 N9 Ni4 121.0(4)
C27 N10 S2 123.6(4)
C27 N10 Ni5 125.3(4)
S2 N10 Ni5 111.1(3)
C29 N11 C33 120.0(5)
C29 N11 Ni5 116.0(4)
C33 N11 Ni5 124.0(4)
C34 N12 C33 122.9(5)
C34 N12 Ni4 118.7(4)
C33 N12 Ni4 118.1(4)
C38 N13 C34 119.6(5)
C38 N13 Ni3 119.0(4)
C34 N13 Ni3 120.5(3)
C41 N14 C38 120.1(5)
C41 N14 Ni2 118.7(4)
C38 N14 Ni2 121.2(3)
C41 N15 S3 124.2(4)
C41 N15 Ni1 122.9(4)
S3 N15 Ni1 112.7(3)
C43 N16 C47 120.2(5)
C43 N16 Ni5 116.0(5)
C47 N16 Ni5 123.8(4)
C48 N17 C47 123.4(5)
C48 N17 Ni4 119.0(4)
C47 N17 Ni4 117.5(4)
C52 N18 C48 121.1(5)
C52 N18 Ni3 118.6(4)
C48 N18 Ni3 119.4(4)
C55 N19 C52 119.4(5)
C55 N19 Ni2 119.5(4)
C52 N19 Ni2 121.2(4)
C55 N20 S4 123.2(4)
C55 N20 Ni1 120.8(4)
S4 N20 Ni1 115.8(3)
N1 C1 C2 122.5(6)
C1 C2 C3 118.5(5)
C4 C3 C2 118.7(6)
C3 C4 C5 120.8(6)
N1 C5 N2 116.5(5)
N1 C5 C4 119.2(5)
N2 C5 C4 124.1(5)
N3 C6 N2 115.9(5)
N3 C6 C7 119.9(5)
N2 C6 C7 124.2(5)
C8 C7 C6 119.6(5)
C7 C8 C9 121.1(5)
C10 C9 C11 117.0(5)
C10 C9 C8 117.2(5)
C11 C9 C8 125.8(5)
N3 C10 N4 115.8(5)
N3 C10 C9 122.2(5)
N4 C10 C9 122.1(5)
C12 C11 C9 120.6(6)
C11 C12 C13 119.9(5)
N4 C13 N5 114.3(5)
N4 C13 C12 121.1(5)
N5 C13 C12 124.6(5)
N6 C15 C16 122.8(6)
C15 C16 C17 117.4(7)
C18 C17 C16 120.2(7)
C17 C18 C19 120.6(6)
N6 C19 N7 116.5(5)
N6 C19 C18 118.8(6)
N7 C19 C18 124.5(5)
N8 C20 N7 115.6(5)
N8 C20 C21 121.4(5)
N7 C20 C21 122.7(5)
C22 C21 C20 119.2(6)
C21 C22 C23 120.2(6)
C22 C23 C24 117.5(6)
C22 C23 C25 126.3(6)
C24 C23 C25 116.2(6)
N9 C24 N8 115.4(5)
N9 C24 C23 122.5(5)
N8 C24 C23 122.1(5)
C26 C25 C23 121.6(6)
C25 C26 C27 119.9(5)
N9 C27 N10 115.0(5)
N9 C27 C26 119.8(5)
N10 C27 C26 125.2(5)
N11 C29 C30 123.1(5)
C29 C30 C31 118.6(6)
C32 C31 C30 118.4(6)
C31 C32 C33 121.2(5)
N11 C33 N12 115.5(5)
N11 C33 C32 118.5(5)
N12 C33 C32 125.9(5)
N12 C34 N13 114.9(5)
N12 C34 C35 124.4(5)
N13 C34 C35 120.4(5)
C36 C35 C34 119.5(6)
C35 C36 C37 120.4(5)
C39 C37 C38 117.5(6)
C39 C37 C36 124.5(6)
C38 C37 C36 118.0(5)
N13 C38 N14 116.7(5)
N13 C38 C37 122.0(5)
N14 C38 C37 121.3(5)
C40 C39 C37 121.1(6)
C39 C40 C41 120.4(5)
N14 C41 N15 116.3(5)
N14 C41 C40 119.6(5)
N15 C41 C40 124.2(5)
N16 C43 C44 122.4(6)
C43 C44 C45 118.0(6)
C46 C45 C44 119.6(7)
C45 C46 C47 121.1(6)
N16 C47 N17 115.8(5)
N16 C47 C46 118.6(5)
N17 C47 C46 125.3(6)
N18 C48 N17 115.8(5)
N18 C48 C49 119.3(5)
N17 C48 C49 124.8(5)
C50 C49 C48 120.6(5)
C49 C50 C51 119.3(6)
C52 C51 C53 118.8(5)
C52 C51 C50 118.3(5)
C53 C51 C50 122.8(5)
N18 C52 N19 117.2(5)
N18 C52 C51 121.4(5)
N19 C52 C51 121.3(5)
C54 C53 C51 119.2(6)
C53 C54 C55 120.7(6)
N19 C55 N20 117.0(5)
N19 C55 C54 120.5(5)
N20 C55 C54 122.5(5)
F3 P1 F2 90.0(3)
F3 P1 F4 178.4(4)
F2 P1 F4 89.2(3)
F3 P1 F6 92.9(3)
F2 P1 F6 90.0(3)
F4 P1 F6 88.6(3)
F3 P1 F1 89.7(3)
F2 P1 F1 179.2(3)
F4 P1 F1 91.1(4)
F6 P1 F1 90.8(3)
F3 P1 F5 89.1(3)
F2 P1 F5 89.5(3)
F4 P1 F5 89.5(3)
F6 P1 F5 178.0(3)
F1 P1 F5 89.8(3)
C57 N21 C59 124.4(13)
C57 N21 C58 114.2(12)
C59 N21 C58 120.8(14)
C57 N21 C58' 138(2)
C57 N21 C59' 97(3)
C58' N21 C59' 114(4)
O9 C57 N21 119.7(16)
O9' C57 N21 148(4)
C60 N22 C61 120.3(13)
C60 N22 C61' 141(3)
C60 N22 C62 121.2(10)
C61 N22 C62 118.4(13)
C61' N22 C62 91(3)
O10 C60 N22 123.1(13)
Cl2 C63 Cl1 114.3(8)
Cl3 C64 Cl4 114.6(9)
Cl6 C65 Cl5 110.8(7)
Cl5' C65 Cl6' 129.0(12)

loop_
_geom_bond_atom_site_label_1
_geom_bond_atom_site_label_2
_geom_bond_distance
Ni1 N20 1.918(5)
Ni1 N15 1.923(5)
Ni1 N1 1.930(5)
Ni1 N6 1.935(5)
Ni1 Ni2 2.3487(12)
Ni2 N2 1.899(5)
Ni2 N7 1.907(5)
Ni2 N14 1.950(5)
Ni2 N19 1.953(5)
Ni2 Ni3 2.2963(11)
Ni3 N3 1.999(5)
Ni3 N8 2.000(5)
Ni3 N13 2.005(5)
Ni3 N18 2.014(5)
Ni3 Ni4 2.2436(11)
Ni4 N17 1.993(5)
Ni4 N12 1.999(5)
Ni4 N4 2.018(5)
Ni4 N9 2.023(5)
Ni4 Ni5 2.3235(12)
Ni5 N11 1.936(5)
Ni5 N16 1.936(5)
Ni5 N10 1.942(5)
Ni5 N5 1.948(5)
S1 O1 1.434(5)
S1 O2 1.435(5)
S1 N5 1.627(4)
S1 C14 1.776(9)
S2 O3 1.433(4)
S2 O4 1.436(5)
S2 N10 1.635(5)
S2 C28 1.752(7)
S3 O6 1.424(5)
S3 O5 1.437(5)
S3 N15 1.629(5)
S3 C42 1.765(7)
S4 O8 1.414(6)
S4 O7 1.438(5)
S4 N20 1.633(5)
S4 C56' 1.762(10)
S4 C56 1.768(8)
N1 C5 1.347(7)
N1 C1 1.352(7)
N2 C6 1.373(7)
N2 C5 1.380(7)
N3 C6 1.352(7)
N3 C10 1.359(7)
N4 C13 1.352(7)
N4 C10 1.374(7)
N5 C13 1.395(7)
N6 C15 1.343(9)
N6 C19 1.361(7)
N7 C19 1.362(8)
N7 C20 1.396(7)
N8 C20 1.340(8)
N8 C24 1.366(7)
N9 C27 1.357(7)
N9 C24 1.364(8)
N10 C27 1.375(8)
N11 C29 1.344(8)
N11 C33 1.368(7)
N12 C34 1.356(7)
N12 C33 1.376(8)
N13 C38 1.354(7)
N13 C34 1.370(7)
N14 C41 1.349(7)
N14 C38 1.391(8)
N15 C41 1.367(8)
N16 C43 1.354(7)
N16 C47 1.365(8)
N17 C48 1.357(8)
N17 C47 1.377(7)
N18 C52 1.350(7)
N18 C48 1.355(7)
N19 C55 1.352(7)
N19 C52 1.384(7)
N20 C55 1.366(7)
C1 C2 1.365(9)
C2 C3 1.405(9)
C3 C4 1.369(8)
C4 C5 1.404(8)
C6 C7 1.442(8)
C7 C8 1.338(9)
C8 C9 1.419(8)
C9 C10 1.401(8)
C9 C11 1.416(8)
C11 C12 1.359(9)
C12 C13 1.400(8)
C15 C16 1.368(10)
C16 C17 1.407(11)
C17 C18 1.343(11)
C18 C19 1.406(9)
C20 C21 1.417(8)
C21 C22 1.373(9)
C22 C23 1.407(10)
C23 C24 1.412(8)
C23 C25 1.414(9)
C25 C26 1.351(9)
C26 C27 1.425(8)
C29 C30 1.360(9)
C30 C31 1.394(9)
C31 C32 1.386(9)
C32 C33 1.391(9)
C34 C35 1.430(8)
C35 C36 1.361(9)
C36 C37 1.413(9)
C37 C39 1.406(8)
C37 C38 1.411(8)
C39 C40 1.345(10)
C40 C41 1.440(8)
C43 C44 1.383(10)
C44 C45 1.385(11)
C45 C46 1.376(9)
C46 C47 1.399(9)
C48 C49 1.428(8)
C49 C50 1.361(9)
C50 C51 1.421(8)
C51 C52 1.403(8)
C51 C53 1.414(9)
C53 C54 1.360(9)
C54 C55 1.424(9)
P1 F3 1.581(6)
P1 F2 1.584(5)
P1 F4 1.585(6)
P1 F6 1.586(5)
P1 F1 1.587(5)
P1 F5 1.597(5)
O9 C57 1.236(9)
O9' C57 1.244(10)
N21 C57 1.344(9)
N21 C59 1.443(9)
N21 C58 1.444(9)
N21 C58' 1.448(10)
N21 C59' 1.454(10)
O10 C60 1.243(17)
N22 C60 1.345(8)
N22 C61 1.445(9)
N22 C61' 1.460(10)
N22 C62 1.464(9)
C63 Cl2 1.709(15)
C63 Cl1 1.765(14)
C64 Cl3 1.704(15)
C64 Cl4 1.718(16)
C65 Cl5' 1.447(16)
C65 Cl6 1.729(9)
C65 Cl5 1.780(7)
C65 Cl6' 1.782(9)
